data_1507314
loop_
_publ_author_name
'Konstantinova, Lidia S.'
'Rakitin, Oleg A.'
'Rees, Charles W.'
'Souvorova, Ljudmila I.'
'Golovanov, Denis G.'
'Lyssenko, Konstantin A.'

_publ_section_title
;
 Unprecedented conversion of triethylamine and disulfur dichloride into a
 thienopentathiepin and a heptathiocane.
;
_journal_issue 11
_journal_name_full 'Organic letters'
_journal_page_first 1939
_journal_page_last 1942
_journal_paper_doi 10.1021/ol034513x
_journal_volume 5
_journal_year 2003
_chemical_formula_moiety 'C14 H20 N2 S6'
_chemical_formula_sum 'C14 H20 N2 S6'
_chemical_formula_weight 408.68
_chemical_name_common thieno[3,4-f][1,2,3,4,5]pentathiepin
_chemical_name_systematic
; 
 ? 
;
_space_group_IT_number 14
_symmetry_cell_setting monoclinic
_symmetry_space_group_name_Hall '-P 2yn'
_symmetry_space_group_name_H-M 'P 1 21/n 1'
_atom_sites_solution_hydrogens difmap
_atom_sites_solution_primary direct
_atom_sites_solution_secondary difmap
_audit_creation_method SHELXL-97
_cell_angle_alpha 90.00
_cell_angle_beta 99.62(3)
_cell_angle_gamma 90.00
_cell_formula_units_Z 4
_cell_length_a 8.4102(17)
_cell_length_b 11.579(2)
_cell_length_c 19.010(4)
_cell_measurement_reflns_used 48
_cell_measurement_temperature 293(2)
_cell_measurement_theta_max 14
_cell_measurement_theta_min 3
_cell_volume 1825.2(6)
_computing_cell_refinement 'Bruker XSCANS'
_computing_data_collection 'Bruker XSCANS'
_computing_data_reduction 'Bruker SHELXTL'
_computing_molecular_graphics 'Bruker SHELXTL'
_computing_publication_material 'Bruker SHELXTL'
_computing_structure_refinement 'SHELXL-97 (Sheldrick, 1997)'
_computing_structure_solution 'SHELXS-97 (Sheldrick, 1990)'
_diffrn_ambient_temperature 293(2)
_diffrn_measured_fraction_theta_full 0.996
_diffrn_measured_fraction_theta_max 0.996
_diffrn_measurement_device_type 'Nonius CAD4'
_diffrn_measurement_method '\q/2\q scans'
_diffrn_radiation_monochromator graphite
_diffrn_radiation_source 'fine-focus sealed tube'
_diffrn_radiation_type MoK\a
_diffrn_radiation_wavelength 0.71073
_diffrn_reflns_av_R_equivalents 0.0360
_diffrn_reflns_av_sigmaI/netI 0.0190
_diffrn_reflns_limit_h_max 11
_diffrn_reflns_limit_h_min 0
_diffrn_reflns_limit_k_max 16
_diffrn_reflns_limit_k_min 0
_diffrn_reflns_limit_l_max 26
_diffrn_reflns_limit_l_min -26
_diffrn_reflns_number 5632
_diffrn_reflns_theta_full 30.02
_diffrn_reflns_theta_max 30.02
_diffrn_reflns_theta_min 2.07
_diffrn_standards_decay_% 2
_diffrn_standards_interval_count 98
_diffrn_standards_number 2
_exptl_absorpt_coefficient_mu 0.746
_exptl_absorpt_correction_type none
_exptl_crystal_colour red
_exptl_crystal_density_diffrn 1.487
_exptl_crystal_density_method 'not measured'
_exptl_crystal_description prism
_exptl_crystal_F_000 856
_exptl_crystal_size_max 0.35
_exptl_crystal_size_mid 0.20
_exptl_crystal_size_min 0.20
_refine_diff_density_max 0.528
_refine_diff_density_min -0.338
_refine_diff_density_rms 0.050
_refine_ls_extinction_coef 0.0075(11)
_refine_ls_extinction_expression Fc^*^=kFc[1+0.001xFc^2^\l^3^/sin(2\q)]^-1/4^
_refine_ls_extinction_method SHELXL
_refine_ls_goodness_of_fit_ref 1.060
_refine_ls_hydrogen_treatment refall
_refine_ls_matrix_type full
_refine_ls_number_parameters 200
_refine_ls_number_reflns 5304
_refine_ls_number_restraints 0
_refine_ls_restrained_S_all 1.060
_refine_ls_R_factor_all 0.0442
_refine_ls_R_factor_gt 0.0330
_refine_ls_shift/su_max 0.001
_refine_ls_shift/su_mean 0.006
_refine_ls_structure_factor_coef Fsqd
_refine_ls_weighting_details 'calc w=1/[\s^2^(Fo^2^)+(0.0608P)^2^+0.3089P] where P=(Fo^2^+2Fc^2^)/3'
_refine_ls_weighting_scheme calc
_refine_ls_wR_factor_gt 0.0988
_refine_ls_wR_factor_ref 0.1041
_reflns_number_gt 4239
_reflns_number_total 5304
_reflns_threshold_expression >2sigma(I)
_cod_data_source_file ol034513xsi20030418_073435.cif
_cod_data_source_block diocs
_cod_depositor_comments
;
The following automatic conversions were performed:

'_symmetry_cell_setting' value 'Monoclinic' changed to 'monoclinic'
according to /home/saulius/struct/CIF-dictionaries/cif_core.dic
dictionary named 'cif_core.dic' version 2.4.1 from 2010-06-29.

Automatic conversion script
Id: cif_fix_values 1715 2011-07-08 13:25:40Z adriana 
;
_cod_original_sg_symbol_H-M P2(1)/n
_cod_database_code 1507314

loop_
_symmetry_equiv_pos_as_xyz
'x, y, z'
'-x+1/2, y+1/2, -z+1/2'
'-x, -y, -z'
'x-1/2, -y-1/2, z-1/2'

loop_
_atom_site_label
_atom_site_type_symbol
_atom_site_fract_x
_atom_site_fract_y
_atom_site_fract_z
_atom_site_U_iso_or_equiv
_atom_site_adp_type
_atom_site_occupancy
_atom_site_symmetry_multiplicity
_atom_site_calc_flag
_atom_site_refinement_flags
S1 S 0.69914(4) 0.09399(3) 0.415032(19) 0.04175(10) Uani 1 1 d .
S2 S 1.14846(5) 0.21031(4) 0.531960(19) 0.04629(11) Uani 1 1 d .
S3 S 1.18874(6) 0.37584(4) 0.49849(2) 0.05392(12) Uani 1 1 d .
S4 S 1.34547(6) 0.35569(5) 0.42784(3) 0.05699(13) Uani 1 1 d .
S5 S 1.20590(6) 0.28897(4) 0.33839(2) 0.05628(13) Uani 1 1 d .
S6 S 1.17204(5) 0.11957(4) 0.36335(2) 0.05222(12) Uani 1 1 d .
N1 N 0.77274(15) 0.18857(11) 0.54802(6) 0.0380(2) Uani 1 1 d .
N2 N 0.82413(16) 0.03177(12) 0.29608(7) 0.0440(3) Uani 1 1 d .
C1 C 0.82959(17) 0.15456(12) 0.48662(7) 0.0364(3) Uani 1 1 d .
C2 C 0.98282(17) 0.16255(13) 0.47086(7) 0.0379(3) Uani 1 1 d .
C3 C 0.99398(18) 0.12212(13) 0.40000(8) 0.0397(3) Uani 1 1 d .
C4 C 0.85169(18) 0.08149(13) 0.36318(8) 0.0397(3) Uani 1 1 d .
C5 C 0.7809(2) 0.31373(14) 0.56309(9) 0.0470(3) Uani 1 1 d .
H5A H 0.6995 0.3537 0.5297 0.056 Uiso 1 1 calc R
H5B H 0.8858 0.3432 0.5571 0.056 Uiso 1 1 calc R
C6 C 0.7533(2) 0.33590(15) 0.63907(9) 0.0502(4) Uani 1 1 d .
H6A H 0.8373 0.2985 0.6725 0.060 Uiso 1 1 calc R
H6B H 0.7583 0.4182 0.6487 0.060 Uiso 1 1 calc R
C7 C 0.5902(2) 0.28958(16) 0.64896(9) 0.0514(4) Uani 1 1 d .
H7A H 0.5056 0.3308 0.6180 0.062 Uiso 1 1 calc R
H7B H 0.5750 0.3011 0.6979 0.062 Uiso 1 1 calc R
C8 C 0.5807(2) 0.16204(16) 0.63115(9) 0.0494(4) Uani 1 1 d .
H8A H 0.4736 0.1337 0.6344 0.059 Uiso 1 1 calc R
H8B H 0.6575 0.1202 0.6657 0.059 Uiso 1 1 calc R
C9 C 0.61634(19) 0.13920(14) 0.55676(8) 0.0423(3) Uani 1 1 d .
H9A H 0.6173 0.0566 0.5484 0.051 Uiso 1 1 calc R
H9B H 0.5319 0.1729 0.5218 0.051 Uiso 1 1 calc R
C10 C 0.8964(2) -0.08099(15) 0.28827(9) 0.0518(4) Uani 1 1 d .
H10A H 0.8306 -0.1407 0.3048 0.062 Uiso 1 1 calc R
H10B H 1.0027 -0.0841 0.3173 0.062 Uiso 1 1 calc R
C11 C 0.9096(2) -0.10263(17) 0.21132(11) 0.0578(4) Uani 1 1 d .
H11A H 0.9528 -0.1794 0.2066 0.069 Uiso 1 1 calc R
H11B H 0.9837 -0.0473 0.1962 0.069 Uiso 1 1 calc R
C12 C 0.7472(3) -0.09225(18) 0.16395(10) 0.0606(5) Uani 1 1 d .
H12A H 0.6785 -0.1554 0.1738 0.073 Uiso 1 1 calc R
H12B H 0.7607 -0.0976 0.1144 0.073 Uiso 1 1 calc R
C13 C 0.6681(3) 0.02129(19) 0.17634(9) 0.0604(5) Uani 1 1 d .
H13A H 0.7267 0.0836 0.1581 0.073 Uiso 1 1 calc R
H13C H 0.5588 0.0217 0.1500 0.073 Uiso 1 1 calc R
C14 C 0.6636(2) 0.04223(18) 0.25393(9) 0.0542(4) Uani 1 1 d .
H14C H 0.6216 0.1190 0.2600 0.065 Uiso 1 1 calc R
H14B H 0.5921 -0.0133 0.2707 0.065 Uiso 1 1 calc R

loop_
_atom_site_aniso_label
_atom_site_aniso_U_11
_atom_site_aniso_U_22
_atom_site_aniso_U_33
_atom_site_aniso_U_23
_atom_site_aniso_U_13
_atom_site_aniso_U_12
S1 0.04355(19) 0.0460(2) 0.03764(18) -0.00817(14) 0.01250(14) -0.00585(14)
S2 0.04395(19) 0.0617(2) 0.03198(17) 0.00744(15) 0.00273(13) -0.00263(16)
S3 0.0593(3) 0.0572(2) 0.0466(2) -0.00156(17) 0.01276(18) -0.00828(19)
S4 0.0497(2) 0.0730(3) 0.0492(2) 0.0087(2) 0.01121(18) -0.0108(2)
S5 0.0549(2) 0.0772(3) 0.0383(2) 0.01135(19) 0.01224(17) -0.0053(2)
S6 0.0460(2) 0.0637(3) 0.0510(2) -0.00508(18) 0.01985(17) 0.00723(17)
N1 0.0435(6) 0.0391(6) 0.0339(5) -0.0024(5) 0.0138(5) -0.0037(5)
N2 0.0492(7) 0.0479(7) 0.0349(6) -0.0083(5) 0.0072(5) 0.0096(5)
C1 0.0428(7) 0.0362(6) 0.0313(6) 0.0005(5) 0.0092(5) -0.0009(5)
C2 0.0397(7) 0.0430(7) 0.0317(6) 0.0014(5) 0.0079(5) 0.0009(5)
C3 0.0410(7) 0.0444(7) 0.0355(7) 0.0003(5) 0.0118(5) 0.0043(6)
C4 0.0450(7) 0.0408(7) 0.0348(6) -0.0024(5) 0.0113(5) 0.0038(6)
C5 0.0582(9) 0.0402(7) 0.0459(8) -0.0054(6) 0.0178(7) -0.0056(6)
C6 0.0609(10) 0.0477(8) 0.0425(8) -0.0105(6) 0.0101(7) 0.0000(7)
C7 0.0556(9) 0.0629(10) 0.0384(7) -0.0049(7) 0.0155(7) 0.0108(7)
C8 0.0524(9) 0.0605(10) 0.0391(7) 0.0003(7) 0.0189(6) -0.0037(7)
C9 0.0435(7) 0.0480(8) 0.0374(7) -0.0012(6) 0.0128(6) -0.0058(6)
C10 0.0631(10) 0.0475(8) 0.0446(8) -0.0027(7) 0.0080(7) 0.0134(7)
C11 0.0643(11) 0.0570(10) 0.0559(10) -0.0128(8) 0.0212(8) 0.0074(8)
C12 0.0725(12) 0.0674(11) 0.0421(8) -0.0167(8) 0.0107(8) 0.0038(9)
C13 0.0680(11) 0.0722(12) 0.0390(8) -0.0048(8) 0.0030(7) 0.0141(9)
C14 0.0558(9) 0.0675(11) 0.0389(7) -0.0057(7) 0.0063(7) 0.0160(8)

loop_
_atom_type_symbol
_atom_type_description
_atom_type_scat_dispersion_real
_atom_type_scat_dispersion_imag
_atom_type_scat_source
C C 0.0033 0.0016 'International Tables Vol C Tables 4.2.6.8 and 6.1.1.4'
H H 0.0000 0.0000 'International Tables Vol C Tables 4.2.6.8 and 6.1.1.4'
N N 0.0061 0.0033 'International Tables Vol C Tables 4.2.6.8 and 6.1.1.4'
S S 0.1246 0.1234 'International Tables Vol C Tables 4.2.6.8 and 6.1.1.4'

loop_
_geom_angle_atom_site_label_1
_geom_angle_atom_site_label_2
_geom_angle_atom_site_label_3
_geom_angle
C1 S1 C4 92.75(7)
C2 S2 S3 104.03(5)
S4 S3 S2 104.67(3)
S3 S4 S5 104.19(3)
S4 S5 S6 104.55(3)
C3 S6 S5 103.69(5)
C1 N1 C9 115.14(12)
C1 N1 C5 115.43(12)
C9 N1 C5 111.94(12)
C4 N2 C14 118.05(13)
C4 N2 C10 117.26(13)
C14 N2 C10 112.48(14)
C2 C1 N1 129.10(13)
C2 C1 S1 110.31(10)
N1 C1 S1 120.58(11)
C1 C2 C3 113.03(13)
C1 C2 S2 123.29(11)
C3 C2 S2 123.62(11)
C4 C3 C2 113.70(13)
C4 C3 S6 121.60(11)
C2 C3 S6 124.68(12)
C3 C4 N2 127.85(14)
C3 C4 S1 110.20(11)
N2 C4 S1 121.89(12)
N1 C5 C6 109.87(13)
C7 C6 C5 110.07(14)
C6 C7 C8 109.46(13)
C7 C8 C9 111.53(14)
N1 C9 C8 110.98(13)
N2 C10 C11 110.33(15)
C10 C11 C12 111.07(15)
C11 C12 C13 110.77(15)
C14 C13 C12 112.21(16)
N2 C14 C13 110.75(15)

loop_
_geom_bond_atom_site_label_1
_geom_bond_atom_site_label_2
_geom_bond_distance
S1 C1 1.7459(15)
S1 C4 1.7497(15)
S2 C2 1.7477(15)
S2 S3 2.0652(7)
S3 S4 2.0463(8)
S4 S5 2.0492(9)
S5 S6 2.0491(8)
S6 C3 1.7543(15)
N1 C1 1.3901(18)
N1 C9 1.4689(19)
N1 C5 1.477(2)
N2 C4 1.3833(18)
N2 C14 1.455(2)
N2 C10 1.458(2)
C1 C2 1.3741(19)
C2 C3 1.444(2)
C3 C4 1.365(2)
C5 C6 1.523(2)
C6 C7 1.514(3)
C7 C8 1.514(3)
C8 C9 1.517(2)
C10 C11 1.507(2)
C11 C12 1.510(3)
C12 C13 1.510(3)
C13 C14 1.501(2)

loop_
_cod_related_entry_id
_cod_related_entry_code
_cod_related_entry_database
1 21157470 ChemSpider
